data_7113462
loop_
_publ_author_name
'Godard, Cyril'
'Duckett, Simon B.'
'Parsons, Simon'
'Perutz, Robin N.'

_publ_section_title
;
 Dipyridylketone binding and subsequent C--C bond insertion reactions at
 cyclopentadienylrhodium
;
_journal_coden_ASTM CHCOFS
_journal_issue 18
_journal_name_full
;
 Chemical Communications (Cambridge, United Kingdom)
;
_journal_page_first 2332
_journal_page_last 2333
_journal_paper_doi 10.1039/b306877c
_journal_year 2003
_chemical_formula_moiety '[RhCp(Pyr2CH2CH2CO)]'
_chemical_formula_sum 'C18 H17 N2 O Rh'
_chemical_formula_weight 380.25
_space_group_IT_number 14
_symmetry_cell_setting monoclinic
_symmetry_space_group_name_Hall '-P 2yn'
_symmetry_space_group_name_H-M 'P 1 21/n 1'
_atom_sites_solution_hydrogens 'Found in difference map, but idealised'
_atom_sites_solution_primary Patterson
_atom_sites_solution_secondary difmap
_audit_creation_method SHELXL-97
_cell_angle_alpha 90.00
_cell_angle_beta 97.842(2)
_cell_angle_gamma 90.00
_cell_formula_units_Z 4
_cell_length_a 9.6828(13)
_cell_length_b 11.9109(16)
_cell_length_c 12.9438(17)
_cell_measurement_reflns_used 6117
_cell_measurement_temperature 150(2)
_cell_measurement_theta_max 29
_cell_measurement_theta_min 2
_cell_volume 1478.9(3)
_computing_cell_refinement 'Bruker SMART'
_computing_data_collection 'Bruker SMART'
_computing_data_reduction 'Bruker SAINT'
_computing_molecular_graphics 'Bruker SHELXTL'
_computing_publication_material 'Bruker SHELXTL'
_computing_structure_refinement 'SHELXL-97 (Sheldrick, 1997)'
_computing_structure_solution Dirdif
_diffrn_ambient_temperature 150(2)
_diffrn_measured_fraction_theta_full 0.916
_diffrn_measured_fraction_theta_max 0.916
_diffrn_measurement_device_type 'CCD area detector'
_diffrn_measurement_method 'phi and omega scans'
_diffrn_radiation_monochromator graphite
_diffrn_radiation_source 'fine-focus sealed tube'
_diffrn_radiation_type MoK\a
_diffrn_radiation_wavelength 0.71073
_diffrn_reflns_av_R_equivalents 0.0231
_diffrn_reflns_av_sigmaI/netI 0.0302
_diffrn_reflns_limit_h_max 13
_diffrn_reflns_limit_h_min -13
_diffrn_reflns_limit_k_max 10
_diffrn_reflns_limit_k_min -15
_diffrn_reflns_limit_l_max 16
_diffrn_reflns_limit_l_min -16
_diffrn_reflns_number 9196
_diffrn_reflns_theta_full 28.93
_diffrn_reflns_theta_max 28.93
_diffrn_reflns_theta_min 2.33
_exptl_absorpt_coefficient_mu 1.157
_exptl_absorpt_correction_T_max 0.862
_exptl_absorpt_correction_T_min 0.735
_exptl_absorpt_correction_type multi-scan
_exptl_absorpt_process_details Sadabs
_exptl_crystal_colour orange
_exptl_crystal_density_diffrn 1.708
_exptl_crystal_density_meas 0
_exptl_crystal_density_method 'not measured'
_exptl_crystal_description block
_exptl_crystal_F_000 768
_exptl_crystal_size_max 0.34
_exptl_crystal_size_mid 0.31
_exptl_crystal_size_min 0.31
_refine_diff_density_max 0.544
_refine_diff_density_min -0.581
_refine_diff_density_rms 0.088
_refine_ls_extinction_coef 0.0011(3)
_refine_ls_extinction_expression Fc^*^=kFc[1+0.001xFc^2^\l^3^/sin(2\q)]^-1/4^
_refine_ls_extinction_method SHELXL
_refine_ls_goodness_of_fit_ref 1.070
_refine_ls_hydrogen_treatment riding
_refine_ls_matrix_type full
_refine_ls_number_parameters 200
_refine_ls_number_reflns 3574
_refine_ls_number_restraints 0
_refine_ls_restrained_S_all 1.070
_refine_ls_R_factor_all 0.0292
_refine_ls_R_factor_gt 0.0260
_refine_ls_shift/su_max 0.001
_refine_ls_shift/su_mean 0.000
_refine_ls_structure_factor_coef Fsqd
_refine_ls_weighting_details 'calc w=1/[\s^2^(Fo^2^)+(0.0270P)^2^+0.8624P] where P=(Fo^2^+2Fc^2^)/3'
_refine_ls_weighting_scheme calc
_refine_ls_wR_factor_gt 0.0612
_refine_ls_wR_factor_ref 0.0629
_reflns_number_gt 3263
_reflns_number_total 3574
_reflns_threshold_expression >2sigma(I)
_cod_duplicate_entry 7104798
_cod_data_source_file b306877c.txt
_cod_data_source_block rhcg02
_cod_depositor_comments
;
The following automatic conversions were performed:

'_symmetry_cell_setting' value 'Monoclinic' changed to 'monoclinic'
according to
/usr/data/users/saulius/automatic-downloads/retrospective/RSC/lib/dictionaries/cif_core.dic
dictionary named 'cif_core.dic' version 2.4.2 from
2011-04-26.

'_exptl_absorpt_correction_type' value 'Multiscan'
changed to 'multi-scan' according to
/usr/data/users/saulius/automatic-downloads/retrospective/RSC/lib/dictionaries/cif_core.dic
dictionary named 'cif_core.dic' version 2.4.2 from 2011-04-26.

Automatic conversion script
Id: cif_fix_values 2281 2013-09-26 08:29:07Z andrius 
;
_cod_original_sg_symbol_H-M P21/n
_cod_database_code 7113462

loop_
_symmetry_equiv_pos_as_xyz
'x, y, z'
'-x+1/2, y+1/2, -z+1/2'
'-x, -y, -z'
'x-1/2, -y-1/2, z-1/2'

loop_
_atom_site_label
_atom_site_type_symbol
_atom_site_fract_x
_atom_site_fract_y
_atom_site_fract_z
_atom_site_U_iso_or_equiv
_atom_site_adp_type
_atom_site_occupancy
_atom_site_symmetry_multiplicity
_atom_site_calc_flag
_atom_site_refinement_flags
Rh1 Rh 0.145830(17) 0.209597(14) 0.104538(12) 0.01498(7) Uani 1 1 d .
N1 N 0.14733(19) 0.18816(15) 0.26221(14) 0.0164(4) Uani 1 1 d .
C2 C 0.2402(2) 0.23018(19) 0.33916(18) 0.0207(5) Uani 1 1 d .
H2 H 0.3145 0.2750 0.3212 0.025 Uiso 1 1 calc R
C3 C 0.2317(2) 0.21086(19) 0.44299(18) 0.0213(5) Uani 1 1 d .
H3 H 0.2994 0.2407 0.4959 0.026 Uiso 1 1 calc R
C4 C 0.1215(2) 0.14669(19) 0.46819(17) 0.0197(4) Uani 1 1 d .
H4 H 0.1118 0.1329 0.5391 0.024 Uiso 1 1 calc R
C5 C 0.0257(2) 0.10282(18) 0.38913(16) 0.0167(4) Uani 1 1 d .
H5 H -0.0504 0.0590 0.4055 0.020 Uiso 1 1 calc R
C6 C 0.0417(2) 0.12343(17) 0.28600(16) 0.0149(4) Uani 1 1 d .
C7 C -0.0441(2) 0.07788(17) 0.18706(15) 0.0141(4) Uani 1 1 d .
O8 O -0.05566(15) 0.16436(12) 0.11314(11) 0.0153(3) Uani 1 1 d .
C9 C -0.1867(2) 0.03371(18) 0.20389(16) 0.0155(4) Uani 1 1 d .
N10 N -0.18968(19) -0.06013(16) 0.26104(14) 0.0206(4) Uani 1 1 d .
C11 C -0.3150(2) -0.1030(2) 0.27182(18) 0.0236(5) Uani 1 1 d .
H11 H -0.3181 -0.1693 0.3123 0.028 Uiso 1 1 calc R
C12 C -0.4391(2) -0.0567(2) 0.2278(2) 0.0282(5) Uani 1 1 d .
H12 H -0.5254 -0.0904 0.2372 0.034 Uiso 1 1 calc R
C13 C -0.4351(3) 0.0401(2) 0.1695(2) 0.0378(7) Uani 1 1 d .
H13 H -0.5189 0.0747 0.1383 0.045 Uiso 1 1 calc R
C14 C -0.3067(2) 0.0858(2) 0.1573(2) 0.0281(6) Uani 1 1 d .
H14 H -0.3013 0.1522 0.1174 0.034 Uiso 1 1 calc R
C15 C 0.2179(3) 0.3877(2) 0.08322(19) 0.0278(5) Uani 1 1 d .
H15 H 0.2142 0.4477 0.1311 0.033 Uiso 1 1 calc R
C16 C 0.3289(3) 0.3078(2) 0.08403(19) 0.0262(5) Uani 1 1 d .
H16 H 0.4105 0.3042 0.1338 0.031 Uiso 1 1 calc R
C17 C 0.2952(3) 0.2350(2) -0.00263(19) 0.0257(5) Uani 1 1 d .
H17 H 0.3521 0.1764 -0.0231 0.031 Uiso 1 1 calc R
C18 C 0.1612(3) 0.2657(2) -0.05309(18) 0.0261(5) Uani 1 1 d .
H18 H 0.1105 0.2291 -0.1115 0.031 Uiso 1 1 calc R
C19 C 0.1163(3) 0.3616(2) -0.0002(2) 0.0277(5) Uani 1 1 d .
H19 H 0.0313 0.4011 -0.0189 0.033 Uiso 1 1 calc R
C20 C 0.1768(2) 0.03547(18) 0.11592(17) 0.0177(4) Uani 1 1 d .
H20A H 0.1964 0.0048 0.0484 0.021 Uiso 1 1 calc R
H20B H 0.2568 0.0182 0.1697 0.021 Uiso 1 1 calc R
C21 C 0.0441(2) -0.01602(18) 0.14568(16) 0.0160(4) Uani 1 1 d .
H21A H 0.0677 -0.0739 0.2002 0.019 Uiso 1 1 calc R
H21B H -0.0095 -0.0523 0.0841 0.019 Uiso 1 1 calc R

loop_
_atom_site_aniso_label
_atom_site_aniso_U_11
_atom_site_aniso_U_22
_atom_site_aniso_U_33
_atom_site_aniso_U_23
_atom_site_aniso_U_13
_atom_site_aniso_U_12
Rh1 0.01415(10) 0.01521(10) 0.01575(10) 0.00027(6) 0.00266(6) -0.00345(6)
N1 0.0150(9) 0.0167(9) 0.0175(9) -0.0013(7) 0.0023(7) -0.0015(7)
C2 0.0171(11) 0.0208(11) 0.0240(11) -0.0027(9) 0.0024(9) -0.0067(9)
C3 0.0182(11) 0.0248(12) 0.0202(11) -0.0057(9) -0.0001(9) -0.0007(9)
C4 0.0208(11) 0.0222(11) 0.0163(10) -0.0022(9) 0.0029(9) 0.0010(9)
C5 0.0144(10) 0.0172(10) 0.0189(10) 0.0002(8) 0.0036(8) 0.0000(8)
C6 0.0138(10) 0.0114(9) 0.0192(10) -0.0010(8) 0.0013(8) 0.0016(8)
C7 0.0130(10) 0.0139(10) 0.0149(9) 0.0017(8) 0.0003(8) -0.0013(8)
O8 0.0121(7) 0.0155(7) 0.0181(7) 0.0049(6) 0.0014(6) -0.0009(6)
C9 0.0160(10) 0.0163(10) 0.0142(9) -0.0013(8) 0.0018(8) -0.0025(8)
N10 0.0179(9) 0.0214(10) 0.0221(9) 0.0058(8) 0.0008(7) -0.0040(8)
C11 0.0235(12) 0.0238(12) 0.0232(11) 0.0065(9) 0.0022(9) -0.0066(10)
C12 0.0161(11) 0.0333(14) 0.0359(13) 0.0061(11) 0.0060(10) -0.0085(10)
C13 0.0138(11) 0.0412(16) 0.0573(18) 0.0213(14) 0.0012(12) -0.0003(11)
C14 0.0156(11) 0.0260(13) 0.0421(14) 0.0158(11) 0.0019(10) -0.0015(10)
C15 0.0378(14) 0.0184(12) 0.0294(12) -0.0026(10) 0.0119(11) -0.0123(10)
C16 0.0219(12) 0.0341(14) 0.0233(12) 0.0027(10) 0.0058(10) -0.0129(10)
C17 0.0278(13) 0.0248(12) 0.0276(12) 0.0031(10) 0.0143(10) -0.0052(10)
C18 0.0354(14) 0.0250(12) 0.0176(11) 0.0022(9) 0.0033(10) -0.0127(11)
C19 0.0297(13) 0.0208(12) 0.0328(13) 0.0098(10) 0.0055(11) -0.0043(10)
C20 0.0166(10) 0.0166(10) 0.0202(10) -0.0001(8) 0.0033(8) 0.0001(8)
C21 0.0166(10) 0.0147(10) 0.0159(10) -0.0012(8) -0.0002(8) 0.0003(8)

loop_
_atom_type_symbol
_atom_type_description
_atom_type_scat_dispersion_real
_atom_type_scat_dispersion_imag
_atom_type_scat_source
C C 0.0033 0.0016 'International Tables Vol C Tables 4.2.6.8 and 6.1.1.4'
H H 0.0000 0.0000 'International Tables Vol C Tables 4.2.6.8 and 6.1.1.4'
N N 0.0061 0.0033 'International Tables Vol C Tables 4.2.6.8 and 6.1.1.4'
O O 0.0106 0.0060 'International Tables Vol C Tables 4.2.6.8 and 6.1.1.4'
Rh Rh -1.1178 0.9187 'International Tables Vol C Tables 4.2.6.8 and 6.1.1.4'

loop_
_geom_angle_atom_site_label_1
_geom_angle_atom_site_label_2
_geom_angle_atom_site_label_3
_geom_angle
O8 Rh1 N1 77.90(6)
O8 Rh1 C20 82.16(7)
N1 Rh1 C20 79.97(8)
O8 Rh1 C17 143.27(8)
N1 Rh1 C17 137.86(9)
C20 Rh1 C17 94.72(9)
O8 Rh1 C16 162.08(8)
N1 Rh1 C16 107.06(8)
C20 Rh1 C16 115.49(9)
C17 Rh1 C16 38.30(9)
O8 Rh1 C18 108.73(8)
N1 Rh1 C18 168.35(8)
C20 Rh1 C18 110.05(9)
C17 Rh1 C18 38.24(10)
C16 Rh1 C18 63.71(9)
O8 Rh1 C19 101.60(8)
N1 Rh1 C19 132.81(8)
C20 Rh1 C19 147.20(9)
C17 Rh1 C19 62.74(10)
C16 Rh1 C19 62.13(10)
C18 Rh1 C19 37.61(9)
O8 Rh1 C15 124.55(8)
N1 Rh1 C15 106.09(8)
C20 Rh1 C15 153.17(9)
C17 Rh1 C15 62.93(9)
C16 Rh1 C15 37.70(10)
C18 Rh1 C15 62.28(9)
C19 Rh1 C15 35.90(9)
C2 N1 C6 119.65(19)
C2 N1 Rh1 127.10(15)
C6 N1 Rh1 113.25(14)
N1 C2 C3 122.6(2)
C2 C3 C4 118.2(2)
C5 C4 C3 119.5(2)
C4 C5 C6 119.5(2)
N1 C6 C5 120.59(19)
N1 C6 C7 110.73(17)
C5 C6 C7 128.64(19)
O8 C7 C9 111.27(16)
O8 C7 C6 107.18(16)
C9 C7 C6 113.78(17)
O8 C7 C21 106.97(16)
C9 C7 C21 110.76(17)
C6 C7 C21 106.52(17)
C7 O8 Rh1 104.08(11)
N10 C9 C14 122.3(2)
N10 C9 C7 117.08(18)
C14 C9 C7 120.55(19)
C11 N10 C9 117.53(19)
N10 C11 C12 123.9(2)
C11 C12 C13 118.3(2)
C12 C13 C14 118.9(2)
C9 C14 C13 119.2(2)
C19 C15 C16 107.9(2)
C19 C15 Rh1 71.87(14)
C16 C15 Rh1 67.68(13)
C17 C16 C15 107.9(2)
C17 C16 Rh1 70.38(13)
C15 C16 Rh1 74.62(14)
C18 C17 C16 107.7(2)
C18 C17 Rh1 71.42(14)
C16 C17 Rh1 71.31(13)
C17 C18 C19 107.7(2)
C17 C18 Rh1 70.35(13)
C19 C18 Rh1 74.43(14)
C15 C19 C18 108.7(2)
C15 C19 Rh1 72.23(14)
C18 C19 Rh1 67.96(13)
C21 C20 Rh1 107.41(14)
C20 C21 C7 108.76(17)

loop_
_geom_bond_atom_site_label_1
_geom_bond_atom_site_label_2
_geom_bond_distance
Rh1 O8 2.0417(14)
Rh1 N1 2.0549(18)
Rh1 C20 2.098(2)
Rh1 C17 2.157(2)
Rh1 C16 2.170(2)
Rh1 C18 2.171(2)
Rh1 C19 2.257(2)
Rh1 C15 2.261(2)
N1 C2 1.344(3)
N1 C6 1.349(3)
C2 C3 1.377(3)
C3 C4 1.387(3)
C4 C5 1.387(3)
C5 C6 1.387(3)
C6 C7 1.528(3)
C7 O8 1.400(2)
C7 C9 1.521(3)
C7 C21 1.547(3)
C9 N10 1.343(3)
C9 C14 1.382(3)
N10 C11 1.341(3)
C11 C12 1.373(3)
C12 C13 1.382(4)
C13 C14 1.386(3)
C15 C19 1.393(4)
C15 C16 1.434(4)
C16 C17 1.420(4)
C17 C18 1.418(4)
C18 C19 1.430(4)
C20 C21 1.520(3)
